data_4120884
loop_
_publ_author_name
'Yingdong Lv'
'Christos E. Kefalidis'
'Jiliang Zhou'
'Laurent Maron'
'Xuebing Leng'
'Yaofeng Chen'

_publ_section_title
;
 Versatile Reactivity of a Four-Coordinate Scandium Phosphinidene Complex:
 Reduction, Addition, and CO Activation Reactions
;
_journal_name_full 'Journal of the American Chemical Society'
_journal_page_first 14784
_journal_page_last 14796
_journal_paper_doi 10.1021/ja406413d
_journal_volume 135
_journal_year 2013
_chemical_formula_sum 'C80 H122 N10 P2 Sc2'
_chemical_formula_weight 1375.74
_chemical_name_systematic
; 
 ? 
;
_space_group_IT_number 2
_symmetry_cell_setting triclinic
_symmetry_space_group_name_Hall '-P 1'
_symmetry_space_group_name_H-M 'P -1'
_atom_sites_solution_hydrogens geom
_atom_sites_solution_primary direct
_atom_sites_solution_secondary difmap
_audit_creation_method SHELXL-97
_cell_angle_alpha 104.610(4)
_cell_angle_beta 91.334(4)
_cell_angle_gamma 102.380(4)
_cell_formula_units_Z 1
_cell_length_a 11.507(3)
_cell_length_b 11.878(3)
_cell_length_c 15.446(3)
_cell_measurement_reflns_used 2475
_cell_measurement_temperature 133(2)
_cell_measurement_theta_max 26.19
_cell_measurement_theta_min 2.18
_cell_volume 1988.7(8)
_computing_cell_refinement 'Bruker SAINT'
_computing_data_collection 'Bruker APEX2'
_computing_data_reduction 'Bruker SAINT'
_computing_molecular_graphics 'Bruker SHELXTL'
_computing_publication_material 'Bruker SHELXTL'
_computing_structure_refinement 'SHELXL-97 (Sheldrick, 2008)'
_computing_structure_solution 'SHELXS-97 (Sheldrick, 2008)'
_diffrn_ambient_temperature 133(2)
_diffrn_measured_fraction_theta_full 0.993
_diffrn_measured_fraction_theta_max 0.993
_diffrn_measurement_device_type 'Bruker APEX-II CCD'
_diffrn_measurement_method '\f and \w scans'
_diffrn_radiation_monochromator graphite
_diffrn_radiation_source 'fine-focus sealed tube'
_diffrn_radiation_type MoK\a
_diffrn_radiation_wavelength 0.71073
_diffrn_reflns_av_R_equivalents 0.0789
_diffrn_reflns_av_sigmaI/netI 0.1329
_diffrn_reflns_limit_h_max 14
_diffrn_reflns_limit_h_min -14
_diffrn_reflns_limit_k_max 14
_diffrn_reflns_limit_k_min -14
_diffrn_reflns_limit_l_max 19
_diffrn_reflns_limit_l_min -13
_diffrn_reflns_number 14920
_diffrn_reflns_theta_full 26.42
_diffrn_reflns_theta_max 26.42
_diffrn_reflns_theta_min 1.37
_exptl_absorpt_coefficient_mu 0.258
_exptl_absorpt_correction_T_max 0.9949
_exptl_absorpt_correction_T_min 0.9502
_exptl_absorpt_correction_type multi-scan
_exptl_absorpt_process_details sadabs
_exptl_crystal_colour red
_exptl_crystal_density_diffrn 1.149
_exptl_crystal_description plate
_exptl_crystal_F_000 744
_exptl_crystal_size_max 0.20
_exptl_crystal_size_mid 0.08
_exptl_crystal_size_min 0.02
_refine_diff_density_max 0.591
_refine_diff_density_min -0.672
_refine_diff_density_rms 0.115
_refine_ls_extinction_method none
_refine_ls_goodness_of_fit_ref 0.977
_refine_ls_hydrogen_treatment constr
_refine_ls_matrix_type full
_refine_ls_number_parameters 438
_refine_ls_number_reflns 8128
_refine_ls_number_restraints 0
_refine_ls_restrained_S_all 0.977
_refine_ls_R_factor_all 0.1281
_refine_ls_R_factor_gt 0.0657
_refine_ls_shift/su_max 0.000
_refine_ls_shift/su_mean 0.000
_refine_ls_structure_factor_coef Fsqd
_refine_ls_weighting_details 'calc w=1/[\s^2^(Fo^2^)+(0.0998P)^2^+0.0000P] where P=(Fo^2^+2Fc^2^)/3'
_refine_ls_weighting_scheme calc
_refine_ls_wR_factor_gt 0.1560
_refine_ls_wR_factor_ref 0.1951
_reflns_number_gt 4764
_reflns_number_total 8128
_reflns_threshold_expression >2sigma(I)
_cod_data_source_file ja406413d_2.cif
_cod_data_source_block mo_dm11537_0m
_cod_original_cell_volume 1988.8(7)
_cod_database_code 4120884

loop_
_symmetry_equiv_pos_as_xyz
'x, y, z'
'-x, -y, -z'

loop_
_atom_site_label
_atom_site_type_symbol
_atom_site_fract_x
_atom_site_fract_y
_atom_site_fract_z
_atom_site_U_iso_or_equiv
_atom_site_adp_type
_atom_site_occupancy
_atom_site_symmetry_multiplicity
_atom_site_calc_flag
_atom_site_refinement_flags
Sc1 Sc 0.12608(6) 0.11993(6) 0.08004(5) 0.0154(2) Uani 1 1 d .
P1 P -0.08364(8) -0.01053(9) 0.08540(7) 0.0179(2) Uani 1 1 d .
N1 N 0.2832(3) 0.2641(3) 0.0787(2) 0.0170(7) Uani 1 1 d .
N2 N 0.2497(3) 0.0556(3) 0.1499(2) 0.0180(7) Uani 1 1 d .
N3 N 0.2145(3) -0.0110(3) 0.3743(2) 0.0215(7) Uani 1 1 d .
N4 N 0.0603(3) 0.2651(3) 0.1888(2) 0.0196(7) Uani 1 1 d .
N5 N -0.1133(3) 0.4653(3) 0.3876(2) 0.0288(8) Uani 1 1 d .
C1 C 0.4755(3) 0.3097(4) 0.0142(3) 0.0275(10) Uani 1 1 d .
H1A H 0.4536 0.2916 -0.0504 0.041 Uiso 1 1 calc R
H1B H 0.5544 0.2941 0.0237 0.041 Uiso 1 1 calc R
H1C H 0.4776 0.3940 0.0422 0.041 Uiso 1 1 calc R
C2 C 0.3844(3) 0.2320(3) 0.0556(3) 0.0173(8) Uani 1 1 d .
C3 C 0.4128(3) 0.1275(3) 0.0674(3) 0.0209(9) Uani 1 1 d .
H3 H 0.4777 0.1042 0.0363 0.025 Uiso 1 1 calc R
C4 C 0.3580(3) 0.0531(3) 0.1190(3) 0.0184(8) Uani 1 1 d .
C5 C 0.4273(3) -0.0338(3) 0.1393(3) 0.0235(9) Uani 1 1 d .
H5A H 0.4379 -0.0217 0.2044 0.035 Uiso 1 1 calc R
H5B H 0.5057 -0.0199 0.1153 0.035 Uiso 1 1 calc R
H5C H 0.3832 -0.1158 0.1112 0.035 Uiso 1 1 calc R
C6 C 0.2091(3) -0.0111(3) 0.2149(3) 0.0192(8) Uani 1 1 d .
H6A H 0.2302 -0.0898 0.1969 0.023 Uiso 1 1 calc R
H6B H 0.1210 -0.0255 0.2139 0.023 Uiso 1 1 calc R
C7 C 0.2625(3) 0.0526(3) 0.3100(3) 0.0216(9) Uani 1 1 d .
H7A H 0.3502 0.0616 0.3123 0.026 Uiso 1 1 calc R
H7B H 0.2464 0.1336 0.3268 0.026 Uiso 1 1 calc R
C8 C 0.2526(4) -0.1240(4) 0.3681(3) 0.0283(10) Uani 1 1 d .
H8 H 0.2612 -0.1577 0.3030 0.034 Uiso 1 1 calc R
C9 C 0.1561(5) -0.2143(4) 0.3938(4) 0.0469(14) Uani 1 1 d .
H9A H 0.1481 -0.1888 0.4584 0.070 Uiso 1 1 calc R
H9B H 0.1771 -0.2923 0.3789 0.070 Uiso 1 1 calc R
H9C H 0.0802 -0.2205 0.3607 0.070 Uiso 1 1 calc R
C10 C 0.3734(4) -0.1125(5) 0.4168(3) 0.0476(14) Uani 1 1 d .
H10A H 0.4349 -0.0564 0.3963 0.071 Uiso 1 1 calc R
H10B H 0.3934 -0.1909 0.4039 0.071 Uiso 1 1 calc R
H10C H 0.3692 -0.0827 0.4816 0.071 Uiso 1 1 calc R
C11 C 0.2129(4) 0.0644(4) 0.4661(3) 0.0273(10) Uani 1 1 d .
H11 H 0.1991 0.0095 0.5062 0.033 Uiso 1 1 calc R
C12 C 0.1061(4) 0.1221(4) 0.4703(3) 0.0338(11) Uani 1 1 d .
H12A H 0.1222 0.1869 0.4405 0.051 Uiso 1 1 calc R
H12B H 0.0924 0.1544 0.5332 0.051 Uiso 1 1 calc R
H12C H 0.0350 0.0620 0.4400 0.051 Uiso 1 1 calc R
C13 C 0.3262(4) 0.1582(4) 0.5048(3) 0.0370(11) Uani 1 1 d .
H13A H 0.3941 0.1200 0.5015 0.055 Uiso 1 1 calc R
H13B H 0.3181 0.1972 0.5676 0.055 Uiso 1 1 calc R
H13C H 0.3397 0.2180 0.4703 0.055 Uiso 1 1 calc R
C14 C 0.2811(3) 0.3883(3) 0.0948(3) 0.0203(9) Uani 1 1 d .
C15 C 0.3195(3) 0.4629(4) 0.1820(3) 0.0232(9) Uani 1 1 d .
C16 C 0.3099(4) 0.5805(4) 0.2004(3) 0.0324(10) Uani 1 1 d .
H16 H 0.3364 0.6320 0.2585 0.039 Uiso 1 1 calc R
C17 C 0.2628(4) 0.6249(4) 0.1364(3) 0.0361(11) Uani 1 1 d .
H17 H 0.2563 0.7058 0.1506 0.043 Uiso 1 1 calc R
C18 C 0.2252(4) 0.5509(4) 0.0517(3) 0.0294(10) Uani 1 1 d .
H18 H 0.1923 0.5817 0.0082 0.035 Uiso 1 1 calc R
C19 C 0.2341(3) 0.4331(4) 0.0286(3) 0.0233(9) Uani 1 1 d .
C20 C 0.1939(3) 0.3564(4) -0.0662(3) 0.0252(9) Uani 1 1 d .
H20 H 0.2101 0.2758 -0.0708 0.030 Uiso 1 1 calc R
C21 C 0.0600(4) 0.3400(4) -0.0876(3) 0.0350(11) Uani 1 1 d .
H21A H 0.0156 0.2988 -0.0468 0.053 Uiso 1 1 calc R
H21B H 0.0373 0.2924 -0.1497 0.053 Uiso 1 1 calc R
H21C H 0.0410 0.4184 -0.0799 0.053 Uiso 1 1 calc R
C22 C 0.2664(4) 0.4102(4) -0.1344(3) 0.0320(10) Uani 1 1 d .
H22A H 0.2489 0.4877 -0.1333 0.048 Uiso 1 1 calc R
H22B H 0.2445 0.3561 -0.1947 0.048 Uiso 1 1 calc R
H22C H 0.3518 0.4209 -0.1187 0.048 Uiso 1 1 calc R
C23 C 0.3666(3) 0.4146(4) 0.2546(3) 0.0267(10) Uani 1 1 d .
H23 H 0.3416 0.3254 0.2350 0.032 Uiso 1 1 calc R
C24 C 0.3155(4) 0.4573(4) 0.3454(3) 0.0347(11) Uani 1 1 d .
H24A H 0.3371 0.4137 0.3871 0.052 Uiso 1 1 calc R
H24B H 0.2284 0.4423 0.3365 0.052 Uiso 1 1 calc R
H24C H 0.3486 0.5431 0.3704 0.052 Uiso 1 1 calc R
C25 C 0.5020(4) 0.4492(5) 0.2671(3) 0.0394(12) Uani 1 1 d .
H25A H 0.5348 0.4163 0.2107 0.059 Uiso 1 1 calc R
H25B H 0.5297 0.4171 0.3143 0.059 Uiso 1 1 calc R
H25C H 0.5289 0.5364 0.2843 0.059 Uiso 1 1 calc R
C26 C -0.1880(3) 0.0507(3) 0.1618(3) 0.0207(9) Uani 1 1 d .
C27 C -0.2122(4) 0.0133(4) 0.2415(3) 0.0287(10) Uani 1 1 d .
C28 C -0.2848(4) 0.0650(4) 0.3020(3) 0.0366(12) Uani 1 1 d .
H28 H -0.3004 0.0379 0.3543 0.044 Uiso 1 1 calc R
C29 C -0.3346(4) 0.1543(5) 0.2882(3) 0.0426(13) Uani 1 1 d .
H29 H -0.3842 0.1887 0.3304 0.051 Uiso 1 1 calc R
C30 C -0.3121(3) 0.1938(4) 0.2124(3) 0.0348(11) Uani 1 1 d .
H30 H -0.3441 0.2578 0.2035 0.042 Uiso 1 1 calc R
C31 C -0.2425(3) 0.1407(4) 0.1485(3) 0.0252(9) Uani 1 1 d .
C32 C -0.2234(4) 0.1877(4) 0.0659(3) 0.0296(10) Uani 1 1 d .
H32A H -0.1381 0.2205 0.0639 0.044 Uiso 1 1 calc R
H32B H -0.2672 0.2506 0.0687 0.044 Uiso 1 1 calc R
H32C H -0.2525 0.1223 0.0119 0.044 Uiso 1 1 calc R
C33 C -0.1576(4) -0.0843(4) 0.2617(3) 0.0375(11) Uani 1 1 d .
H33A H -0.2043 -0.1196 0.3044 0.056 Uiso 1 1 calc R
H33B H -0.0752 -0.0498 0.2876 0.056 Uiso 1 1 calc R
H33C H -0.1582 -0.1463 0.2060 0.056 Uiso 1 1 calc R
C34 C 0.0318(3) 0.2347(4) 0.2654(3) 0.0213(9) Uani 1 1 d .
H34 H 0.0503 0.1635 0.2730 0.026 Uiso 1 1 calc R
C35 C -0.0216(3) 0.2984(3) 0.3329(3) 0.0200(8) Uani 1 1 d .
H35 H -0.0356 0.2728 0.3860 0.024 Uiso 1 1 calc R
C36 C -0.0553(3) 0.4004(4) 0.3240(3) 0.0218(9) Uani 1 1 d .
C37 C -0.0244(3) 0.4354(4) 0.2455(3) 0.0225(9) Uani 1 1 d .
H37 H -0.0418 0.5063 0.2361 0.027 Uiso 1 1 calc R
C38 C 0.0312(3) 0.3658(3) 0.1828(3) 0.0216(9) Uani 1 1 d .
H38 H 0.0507 0.3917 0.1305 0.026 Uiso 1 1 calc R
C39 C -0.1544(4) 0.4189(4) 0.4636(3) 0.0356(11) Uani 1 1 d .
H39A H -0.2153 0.3444 0.4416 0.053 Uiso 1 1 calc R
H39B H -0.1887 0.4778 0.5051 0.053 Uiso 1 1 calc R
H39C H -0.0869 0.4035 0.4949 0.053 Uiso 1 1 calc R
C40 C -0.1673(4) 0.5567(4) 0.3672(3) 0.0358(11) Uani 1 1 d .
H40A H -0.1064 0.6154 0.3487 0.054 Uiso 1 1 calc R
H40B H -0.2014 0.5968 0.4208 0.054 Uiso 1 1 calc R
H40C H -0.2306 0.5195 0.3185 0.054 Uiso 1 1 calc R

loop_
_atom_site_aniso_label
_atom_site_aniso_U_11
_atom_site_aniso_U_22
_atom_site_aniso_U_33
_atom_site_aniso_U_23
_atom_site_aniso_U_13
_atom_site_aniso_U_12
Sc1 0.0094(3) 0.0206(4) 0.0192(4) 0.0082(3) 0.0048(3) 0.0060(3)
P1 0.0118(4) 0.0230(6) 0.0199(6) 0.0073(4) 0.0046(4) 0.0038(4)
N1 0.0141(15) 0.0181(17) 0.0212(18) 0.0077(14) 0.0054(13) 0.0054(13)
N2 0.0154(15) 0.0185(17) 0.0218(18) 0.0064(14) 0.0030(13) 0.0058(13)
N3 0.0221(16) 0.0257(18) 0.0211(19) 0.0098(15) 0.0072(14) 0.0102(14)
N4 0.0100(14) 0.0239(18) 0.0258(19) 0.0074(15) 0.0044(13) 0.0048(13)
N5 0.0290(18) 0.038(2) 0.025(2) 0.0092(17) 0.0108(16) 0.0196(17)
C1 0.025(2) 0.028(2) 0.036(3) 0.015(2) 0.0160(19) 0.0100(18)
C2 0.0127(17) 0.022(2) 0.018(2) 0.0077(17) 0.0034(15) 0.0034(15)
C3 0.0150(18) 0.029(2) 0.019(2) 0.0050(18) 0.0049(16) 0.0074(16)
C4 0.0153(18) 0.022(2) 0.017(2) 0.0007(16) -0.0003(15) 0.0061(16)
C5 0.0203(19) 0.027(2) 0.029(2) 0.0120(19) 0.0075(17) 0.0120(17)
C6 0.0137(17) 0.023(2) 0.024(2) 0.0105(17) 0.0060(16) 0.0059(16)
C7 0.0177(18) 0.025(2) 0.026(2) 0.0101(18) 0.0061(17) 0.0073(17)
C8 0.031(2) 0.034(2) 0.027(2) 0.013(2) 0.0068(19) 0.016(2)
C9 0.059(3) 0.038(3) 0.057(4) 0.026(3) 0.026(3) 0.021(3)
C10 0.049(3) 0.055(3) 0.047(3) 0.008(3) -0.004(2) 0.035(3)
C11 0.030(2) 0.034(2) 0.024(2) 0.013(2) 0.0072(18) 0.0142(19)
C12 0.037(2) 0.041(3) 0.031(3) 0.012(2) 0.015(2) 0.022(2)
C13 0.040(3) 0.039(3) 0.029(3) 0.000(2) -0.006(2) 0.014(2)
C14 0.0139(17) 0.023(2) 0.028(2) 0.0110(18) 0.0119(17) 0.0081(16)
C15 0.0173(18) 0.027(2) 0.026(2) 0.0074(19) 0.0105(17) 0.0043(17)
C16 0.036(2) 0.027(2) 0.033(3) 0.004(2) 0.014(2) 0.006(2)
C17 0.043(3) 0.022(2) 0.049(3) 0.014(2) 0.023(2) 0.012(2)
C18 0.032(2) 0.027(2) 0.039(3) 0.018(2) 0.014(2) 0.0151(19)
C19 0.0185(19) 0.029(2) 0.028(2) 0.0127(19) 0.0124(17) 0.0095(17)
C20 0.0211(19) 0.026(2) 0.035(3) 0.016(2) 0.0060(18) 0.0091(17)
C21 0.021(2) 0.052(3) 0.040(3) 0.019(2) 0.004(2) 0.015(2)
C22 0.036(2) 0.035(3) 0.027(3) 0.015(2) 0.008(2) 0.004(2)
C23 0.022(2) 0.034(2) 0.023(2) 0.0055(19) 0.0060(17) 0.0052(18)
C24 0.025(2) 0.054(3) 0.024(2) 0.007(2) 0.0067(19) 0.008(2)
C25 0.022(2) 0.059(3) 0.043(3) 0.018(3) 0.009(2) 0.015(2)
C26 0.0098(17) 0.022(2) 0.027(2) 0.0045(18) 0.0042(16) -0.0031(15)
C27 0.022(2) 0.035(3) 0.023(2) 0.003(2) 0.0068(18) -0.0022(18)
C28 0.022(2) 0.053(3) 0.028(3) 0.005(2) 0.0135(19) 0.001(2)
C29 0.017(2) 0.059(3) 0.040(3) -0.005(3) 0.012(2) 0.003(2)
C30 0.0147(19) 0.041(3) 0.042(3) -0.003(2) -0.0011(19) 0.0102(19)
C31 0.0165(19) 0.030(2) 0.025(2) 0.0000(19) -0.0028(17) 0.0052(17)
C32 0.028(2) 0.033(2) 0.031(3) 0.008(2) -0.0036(19) 0.014(2)
C33 0.043(3) 0.047(3) 0.025(3) 0.017(2) 0.012(2) 0.004(2)
C34 0.0149(18) 0.024(2) 0.026(2) 0.0095(18) 0.0035(16) 0.0051(16)
C35 0.0176(18) 0.023(2) 0.018(2) 0.0040(17) 0.0014(16) 0.0024(16)
C36 0.0146(18) 0.029(2) 0.022(2) 0.0051(18) 0.0019(16) 0.0072(17)
C37 0.0157(18) 0.027(2) 0.029(2) 0.0117(19) 0.0079(17) 0.0097(16)
C38 0.0148(18) 0.026(2) 0.025(2) 0.0078(18) 0.0065(16) 0.0050(16)
C39 0.041(3) 0.041(3) 0.031(3) 0.012(2) 0.016(2) 0.019(2)
C40 0.040(3) 0.031(3) 0.042(3) 0.009(2) 0.016(2) 0.021(2)

loop_
_atom_type_symbol
_atom_type_description
_atom_type_scat_dispersion_real
_atom_type_scat_dispersion_imag
_atom_type_scat_source
C C 0.0033 0.0016 'International Tables Vol C Tables 4.2.6.8 and 6.1.1.4'
H H 0.0000 0.0000 'International Tables Vol C Tables 4.2.6.8 and 6.1.1.4'
N N 0.0061 0.0033 'International Tables Vol C Tables 4.2.6.8 and 6.1.1.4'
P P 0.1023 0.0942 'International Tables Vol C Tables 4.2.6.8 and 6.1.1.4'
Sc Sc 0.2519 0.3716 'International Tables Vol C Tables 4.2.6.8 and 6.1.1.4'

loop_
_geom_angle_atom_site_label_1
_geom_angle_atom_site_label_2
_geom_angle_atom_site_label_3
_geom_angle
_geom_angle_site_symmetry_1
_geom_angle_site_symmetry_3
N2 Sc1 N1 83.91(11) . .
N2 Sc1 N4 106.32(12) . .
N1 Sc1 N4 85.92(11) . .
N2 Sc1 P1 113.69(9) . 2
N1 Sc1 P1 102.01(9) . 2
N4 Sc1 P1 139.77(8) . 2
N2 Sc1 P1 106.63(9) . .
N1 Sc1 P1 167.02(8) . .
N4 Sc1 P1 83.86(8) . .
P1 Sc1 P1 80.98(4) 2 .
C26 P1 Sc1 127.42(13) . 2
C26 P1 Sc1 119.79(12) . .
Sc1 P1 Sc1 99.03(4) 2 .
C2 N1 C14 118.1(3) . .
C2 N1 Sc1 117.3(2) . .
C14 N1 Sc1 124.5(2) . .
C4 N2 C6 119.0(3) . .
C4 N2 Sc1 118.9(2) . .
C6 N2 Sc1 120.4(2) . .
C7 N3 C11 115.2(3) . .
C7 N3 C8 114.8(3) . .
C11 N3 C8 115.7(3) . .
C38 N4 C34 113.9(3) . .
C38 N4 Sc1 130.2(3) . .
C34 N4 Sc1 115.2(2) . .
C36 N5 C40 120.2(3) . .
C36 N5 C39 119.3(3) . .
C40 N5 C39 117.6(3) . .
C2 C1 H1A 109.5 . .
C2 C1 H1B 109.5 . .
H1A C1 H1B 109.5 . .
C2 C1 H1C 109.5 . .
H1A C1 H1C 109.5 . .
H1B C1 H1C 109.5 . .
N1 C2 C3 123.5(3) . .
N1 C2 C1 119.9(3) . .
C3 C2 C1 116.6(3) . .
C4 C3 C2 128.3(3) . .
C4 C3 H3 115.8 . .
C2 C3 H3 115.8 . .
N2 C4 C3 123.4(3) . .
N2 C4 C5 120.4(3) . .
C3 C4 C5 116.2(3) . .
C4 C5 H5A 109.5 . .
C4 C5 H5B 109.5 . .
H5A C5 H5B 109.5 . .
C4 C5 H5C 109.5 . .
H5A C5 H5C 109.5 . .
H5B C5 H5C 109.5 . .
N2 C6 C7 113.3(3) . .
N2 C6 H6A 108.9 . .
C7 C6 H6A 108.9 . .
N2 C6 H6B 108.9 . .
C7 C6 H6B 108.9 . .
H6A C6 H6B 107.7 . .
N3 C7 C6 112.3(3) . .
N3 C7 H7A 109.1 . .
C6 C7 H7A 109.1 . .
N3 C7 H7B 109.1 . .
C6 C7 H7B 109.1 . .
H7A C7 H7B 107.9 . .
N3 C8 C9 111.0(3) . .
N3 C8 C10 116.1(4) . .
C9 C8 C10 111.5(4) . .
N3 C8 H8 105.8 . .
C9 C8 H8 105.8 . .
C10 C8 H8 105.8 . .
C8 C9 H9A 109.5 . .
C8 C9 H9B 109.5 . .
H9A C9 H9B 109.5 . .
C8 C9 H9C 109.5 . .
H9A C9 H9C 109.5 . .
H9B C9 H9C 109.5 . .
C8 C10 H10A 109.5 . .
C8 C10 H10B 109.5 . .
H10A C10 H10B 109.5 . .
C8 C10 H10C 109.5 . .
H10A C10 H10C 109.5 . .
H10B C10 H10C 109.5 . .
N3 C11 C13 116.5(3) . .
N3 C11 C12 109.4(3) . .
C13 C11 C12 110.4(4) . .
N3 C11 H11 106.7 . .
C13 C11 H11 106.7 . .
C12 C11 H11 106.7 . .
C11 C12 H12A 109.5 . .
C11 C12 H12B 109.5 . .
H12A C12 H12B 109.5 . .
C11 C12 H12C 109.5 . .
H12A C12 H12C 109.5 . .
H12B C12 H12C 109.5 . .
C11 C13 H13A 109.5 . .
C11 C13 H13B 109.5 . .
H13A C13 H13B 109.5 . .
C11 C13 H13C 109.5 . .
H13A C13 H13C 109.5 . .
H13B C13 H13C 109.5 . .
C19 C14 C15 120.6(3) . .
C19 C14 N1 121.8(4) . .
C15 C14 N1 117.5(3) . .
C16 C15 C14 118.3(4) . .
C16 C15 C23 120.7(4) . .
C14 C15 C23 121.0(3) . .
C15 C16 C17 121.6(4) . .
C15 C16 H16 119.2 . .
C17 C16 H16 119.2 . .
C18 C17 C16 119.5(4) . .
C18 C17 H17 120.2 . .
C16 C17 H17 120.2 . .
C17 C18 C19 121.7(4) . .
C17 C18 H18 119.1 . .
C19 C18 H18 119.1 . .
C18 C19 C14 118.3(4) . .
C18 C19 C20 119.5(4) . .
C14 C19 C20 122.2(3) . .
C19 C20 C21 111.5(3) . .
C19 C20 C22 110.4(3) . .
C21 C20 C22 111.1(4) . .
C19 C20 H20 107.9 . .
C21 C20 H20 107.9 . .
C22 C20 H20 107.9 . .
C20 C21 H21A 109.5 . .
C20 C21 H21B 109.5 . .
H21A C21 H21B 109.5 . .
C20 C21 H21C 109.5 . .
H21A C21 H21C 109.5 . .
H21B C21 H21C 109.5 . .
C20 C22 H22A 109.5 . .
C20 C22 H22B 109.5 . .
H22A C22 H22B 109.5 . .
C20 C22 H22C 109.5 . .
H22A C22 H22C 109.5 . .
H22B C22 H22C 109.5 . .
C25 C23 C15 111.3(3) . .
C25 C23 C24 109.3(4) . .
C15 C23 C24 112.3(3) . .
C25 C23 H23 107.9 . .
C15 C23 H23 107.9 . .
C24 C23 H23 107.9 . .
C23 C24 H24A 109.5 . .
C23 C24 H24B 109.5 . .
H24A C24 H24B 109.5 . .
C23 C24 H24C 109.5 . .
H24A C24 H24C 109.5 . .
H24B C24 H24C 109.5 . .
C23 C25 H25A 109.5 . .
C23 C25 H25B 109.5 . .
H25A C25 H25B 109.5 . .
C23 C25 H25C 109.5 . .
H25A C25 H25C 109.5 . .
H25B C25 H25C 109.5 . .
C31 C26 C27 116.4(4) . .
C31 C26 P1 122.7(3) . .
C27 C26 P1 120.9(3) . .
C28 C27 C26 120.8(4) . .
C28 C27 C33 118.9(4) . .
C26 C27 C33 120.2(4) . .
C29 C28 C27 121.5(4) . .
C29 C28 H28 119.2 . .
C27 C28 H28 119.2 . .
C28 C29 C30 119.3(4) . .
C28 C29 H29 120.3 . .
C30 C29 H29 120.3 . .
C29 C30 C31 120.6(4) . .
C29 C30 H30 119.7 . .
C31 C30 H30 119.7 . .
C30 C31 C26 121.3(4) . .
C30 C31 C32 117.5(4) . .
C26 C31 C32 121.1(3) . .
C31 C32 H32A 109.5 . .
C31 C32 H32B 109.5 . .
H32A C32 H32B 109.5 . .
C31 C32 H32C 109.5 . .
H32A C32 H32C 109.5 . .
H32B C32 H32C 109.5 . .
C27 C33 H33A 109.5 . .
C27 C33 H33B 109.5 . .
H33A C33 H33B 109.5 . .
C27 C33 H33C 109.5 . .
H33A C33 H33C 109.5 . .
H33B C33 H33C 109.5 . .
N4 C34 C35 125.2(4) . .
N4 C34 H34 117.4 . .
C35 C34 H34 117.4 . .
C34 C35 C36 120.1(4) . .
C34 C35 H35 120.0 . .
C36 C35 H35 120.0 . .
N5 C36 C35 122.8(4) . .
N5 C36 C37 121.3(4) . .
C35 C36 C37 115.9(3) . .
C38 C37 C36 119.1(4) . .
C38 C37 H37 120.5 . .
C36 C37 H37 120.5 . .
N4 C38 C37 125.8(4) . .
N4 C38 H38 117.1 . .
C37 C38 H38 117.1 . .
N5 C39 H39A 109.5 . .
N5 C39 H39B 109.5 . .
H39A C39 H39B 109.5 . .
N5 C39 H39C 109.5 . .
H39A C39 H39C 109.5 . .
H39B C39 H39C 109.5 . .
N5 C40 H40A 109.5 . .
N5 C40 H40B 109.5 . .
H40A C40 H40B 109.5 . .
N5 C40 H40C 109.5 . .
H40A C40 H40C 109.5 . .
H40B C40 H40C 109.5 . .

loop_
_geom_bond_atom_site_label_1
_geom_bond_atom_site_label_2
_geom_bond_distance
_geom_bond_site_symmetry_2
Sc1 N2 2.141(3) .
Sc1 N1 2.212(3) .
Sc1 N4 2.351(3) .
Sc1 P1 2.5402(14) 2
Sc1 P1 2.5889(12) .
P1 C26 1.836(4) .
P1 Sc1 2.5402(14) 2
N1 C2 1.330(4) .
N1 C14 1.439(5) .
N2 C4 1.348(4) .
N2 C6 1.455(5) .
N3 C7 1.444(5) .
N3 C11 1.477(5) .
N3 C8 1.480(5) .
N4 C38 1.334(5) .
N4 C34 1.349(5) .
N5 C36 1.369(5) .
N5 C40 1.456(5) .
N5 C39 1.464(5) .
C1 C2 1.509(5) .
C1 H1A 0.9800 .
C1 H1B 0.9800 .
C1 H1C 0.9800 .
C2 C3 1.402(5) .
C3 C4 1.398(5) .
C3 H3 0.9500 .
C4 C5 1.517(5) .
C5 H5A 0.9800 .
C5 H5B 0.9800 .
C5 H5C 0.9800 .
C6 C7 1.519(5) .
C6 H6A 0.9900 .
C6 H6B 0.9900 .
C7 H7A 0.9900 .
C7 H7B 0.9900 .
C8 C9 1.505(6) .
C8 C10 1.528(6) .
C8 H8 1.0000 .
C9 H9A 0.9800 .
C9 H9B 0.9800 .
C9 H9C 0.9800 .
C10 H10A 0.9800 .
C10 H10B 0.9800 .
C10 H10C 0.9800 .
C11 C13 1.518(6) .
C11 C12 1.526(5) .
C11 H11 1.0000 .
C12 H12A 0.9800 .
C12 H12B 0.9800 .
C12 H12C 0.9800 .
C13 H13A 0.9800 .
C13 H13B 0.9800 .
C13 H13C 0.9800 .
C14 C19 1.412(5) .
C14 C15 1.413(6) .
C15 C16 1.381(6) .
C15 C23 1.520(6) .
C16 C17 1.383(6) .
C16 H16 0.9500 .
C17 C18 1.379(6) .
C17 H17 0.9500 .
C18 C19 1.381(5) .
C18 H18 0.9500 .
C19 C20 1.517(6) .
C20 C21 1.529(5) .
C20 C22 1.537(5) .
C20 H20 1.0000 .
C21 H21A 0.9800 .
C21 H21B 0.9800 .
C21 H21C 0.9800 .
C22 H22A 0.9800 .
C22 H22B 0.9800 .
C22 H22C 0.9800 .
C23 C25 1.518(5) .
C23 C24 1.543(6) .
C23 H23 1.0000 .
C24 H24A 0.9800 .
C24 H24B 0.9800 .
C24 H24C 0.9800 .
C25 H25A 0.9800 .
C25 H25B 0.9800 .
C25 H25C 0.9800 .
C26 C31 1.404(5) .
C26 C27 1.425(6) .
C27 C28 1.384(6) .
C27 C33 1.524(6) .
C28 C29 1.366(7) .
C28 H28 0.9500 .
C29 C30 1.378(7) .
C29 H29 0.9500 .
C30 C31 1.397(6) .
C30 H30 0.9500 .
C31 C32 1.519(6) .
C32 H32A 0.9800 .
C32 H32B 0.9800 .
C32 H32C 0.9800 .
C33 H33A 0.9800 .
C33 H33B 0.9800 .
C33 H33C 0.9800 .
C34 C35 1.367(5) .
C34 H34 0.9500 .
C35 C36 1.385(5) .
C35 H35 0.9500 .
C36 C37 1.407(5) .
C37 C38 1.372(5) .
C37 H37 0.9500 .
C38 H38 0.9500 .
C39 H39A 0.9800 .
C39 H39B 0.9800 .
C39 H39C 0.9800 .
C40 H40A 0.9800 .
C40 H40B 0.9800 .
C40 H40C 0.9800 .
